data_1543834
loop_
_publ_author_name
'Naito, Wakana'
'Yasuda, Nobuhiro'
'Morimoto, Tatsuki'
'Shigeta, Yasuteru'
'Takaya, Hikaru'
'Hisaki, Ichiro'
'Maeda, Hiromitsu'

_publ_section_title
;
 Doubly N-Methylated Porphyrinoids.
;
_journal_issue 12
_journal_name_full 'Organic letters'
_journal_page_first 3006
_journal_page_last 3009
_journal_paper_doi 10.1021/acs.orglett.6b01377
_journal_volume 18
_journal_year 2016
_chemical_formula_sum 'C46 H14 F20 N4'
_chemical_formula_weight 1002.61
_chemical_name_common cis-porphyrin
_chemical_name_systematic 21,22-Dimethyl-5,10,15,20-tetrakis(pentafluorophenyl)porphyrin
_space_group_crystal_system tetragonal
_space_group_IT_number 130
_space_group_name_Hall '-P 4a 2ac'
_space_group_name_H-M_alt 'P 4/n c c'
_symmetry_space_group_name_Hall '-P 4a 2ac'
_symmetry_space_group_name_H-M 'P 4/n c c :2'
_atom_sites_solution_hydrogens geom
_audit_creation_method SHELXL-2014/7
_cell_angle_alpha 90
_cell_angle_beta 90
_cell_angle_gamma 90
_cell_formula_units_Z 4
_cell_length_a 20.2347(10)
_cell_length_b 20.2347(10)
_cell_length_c 9.6664(5)
_cell_measurement_reflns_used 2984
_cell_measurement_temperature 100(2)
_cell_measurement_theta_max 27.978
_cell_measurement_theta_min 1.602
_cell_volume 3957.8(3)
_computing_structure_refinement 'SHELXL-2014/7 (Sheldrick, 2014)'
_diffrn_ambient_temperature 100(2)
_diffrn_measured_fraction_theta_full 0.952
_diffrn_measured_fraction_theta_max 0.952
_diffrn_measurement_device_type CCD
_diffrn_radiation_type synchrotron
_diffrn_radiation_wavelength 0.800
_diffrn_reflns_av_R_equivalents 0.0323
_diffrn_reflns_av_unetI/netI 0.0382
_diffrn_reflns_Laue_measured_fraction_full 0.952
_diffrn_reflns_Laue_measured_fraction_max 0.952
_diffrn_reflns_limit_h_max 23
_diffrn_reflns_limit_h_min 0
_diffrn_reflns_limit_k_max 23
_diffrn_reflns_limit_k_min 0
_diffrn_reflns_limit_l_max 11
_diffrn_reflns_limit_l_min 0
_diffrn_reflns_number 2984
_diffrn_reflns_point_group_measured_fraction_full 0.952
_diffrn_reflns_point_group_measured_fraction_max 0.952
_diffrn_reflns_theta_full 27.978
_diffrn_reflns_theta_max 27.978
_diffrn_reflns_theta_min 1.602
_exptl_absorpt_coefficient_mu 0.209
_exptl_crystal_colour Green
_exptl_crystal_density_diffrn 1.683
_exptl_crystal_description column
_exptl_crystal_F_000 1992
_exptl_crystal_size_max 0.120
_exptl_crystal_size_mid 0.010
_exptl_crystal_size_min 0.010
_refine_diff_density_max 0.233
_refine_diff_density_min -0.262
_refine_diff_density_rms 0.061
_refine_ls_extinction_method none
_refine_ls_goodness_of_fit_ref 1.035
_refine_ls_hydrogen_treatment constr
_refine_ls_matrix_type full
_refine_ls_number_parameters 161
_refine_ls_number_reflns 1605
_refine_ls_number_restraints 0
_refine_ls_restrained_S_all 1.035
_refine_ls_R_factor_all 0.0912
_refine_ls_R_factor_gt 0.0586
_refine_ls_shift/su_max 0.000
_refine_ls_shift/su_mean 0.000
_refine_ls_structure_factor_coef Fsqd
_refine_ls_weighting_details 'w=1/[s^2^(Fo^2^)+(0.1197P)^2^+1.3151P] where P=(Fo^2^+2Fc^2^)/3'
_refine_ls_weighting_scheme calc
_refine_ls_wR_factor_gt 0.1582
_refine_ls_wR_factor_ref 0.1876
_reflns_Friedel_coverage 0.000
_reflns_number_gt 1084
_reflns_number_total 1605
_reflns_threshold_expression 'I > 2s(I)'
_cod_data_source_file ol6b01377_si_002.cif
_cod_data_source_block shelxl
_cod_original_cell_volume 3957.8(4)
_cod_database_code 1543834
_shelx_shelxl_version_number 2014/7
_shelx_space_group_comment
;
The symmetry employed for this shelxl refinement is uniquely defined
by the following loop, which should always be used as a source of
symmetry information in preference to the above space-group names.
They are only intended as comments.
;
_shelx_estimated_absorpt_t_min 0.975
_shelx_estimated_absorpt_t_max 0.998

loop_
_space_group_symop_operation_xyz
'x, y, z'
'-x+1/2, -y+1/2, z'
'x+1/2, -y, -z+1/2'
'-x, y+1/2, -z+1/2'
'-y, -x, -z+1/2'
'y+1/2, x+1/2, -z+1/2'
'y, -x+1/2, z'
'-y+1/2, x, z'
'-x, -y, -z'
'x-1/2, y-1/2, -z'
'-x-1/2, y, z-1/2'
'x, -y-1/2, z-1/2'
'y, x, z-1/2'
'-y-1/2, -x-1/2, z-1/2'
'-y, x-1/2, -z'
'y-1/2, -x, -z'

loop_
_atom_site_label
_atom_site_type_symbol
_atom_site_fract_x
_atom_site_fract_y
_atom_site_fract_z
_atom_site_U_iso_or_equiv
_atom_site_adp_type
_atom_site_occupancy
_atom_site_site_symmetry_order
_atom_site_calc_flag
_atom_site_refinement_flags_posn
_atom_site_refinement_flags_adp
_atom_site_refinement_flags_occupancy
_atom_site_disorder_assembly
_atom_site_disorder_group
F0 F 0.48210(11) 0.25333(10) 0.1766(2) 0.0581(7) Uani 1 1 d . . . . .
F1 F 0.35711(10) 0.21052(11) 0.1617(3) 0.0651(7) Uani 1 1 d . . . . .
F2 F 0.53649(10) 0.12038(11) -0.2079(2) 0.0618(7) Uani 1 1 d . . . . .
F3 F 0.41216(11) 0.07543(11) -0.2158(3) 0.0676(8) Uani 1 1 d . . . . .
F4 F 0.32164(11) 0.12088(11) -0.0344(3) 0.0703(8) Uani 1 1 d . . . . .
C0 C 0.40207(18) 0.18856(17) 0.0703(4) 0.0490(10) Uani 1 1 d . . . . .
C1 C 0.49377(17) 0.14247(16) -0.1123(4) 0.0475(10) Uani 1 1 d . . . . .
C2 C 0.46633(18) 0.20981(16) 0.0752(4) 0.0466(10) Uani 1 1 d . . . . .
C3 C 0.43015(18) 0.12008(17) -0.1188(5) 0.0510(10) Uani 1 1 d . . . . .
C8 C 0.60044(17) 0.27488(17) -0.0187(4) 0.0494(10) Uani 1 1 d . . . . .
C4 C 0.51467(16) 0.18779(15) -0.0137(4) 0.0457(10) Uani 1 1 d . . . . .
C5 C 0.38397(17) 0.14311(18) -0.0283(5) 0.0542(11) Uani 1 1 d . . . . .
C9 C 0.58515(16) 0.20758(16) -0.0046(4) 0.0484(10) Uani 1 1 d . . . . .
C10 C 0.65560(16) 0.36885(17) -0.0141(4) 0.0488(10) Uani 1 1 d . . . . .
C6 C 0.5571(4) 0.3244(4) -0.0926(10) 0.032(3) Uiso 0.5 1 d . . P A 1
H4 H 0.5152 0.3166 -0.1339 0.038 Uiso 0.5 1 calc R U P A 1
C7 C 0.5911(4) 0.3827(4) -0.0872(11) 0.029(3) Uiso 0.5 1 d . . P A 1
H5 H 0.5768 0.4241 -0.1228 0.034 Uiso 0.5 1 calc R U P A 1
N0 N 0.6549(3) 0.3057(3) 0.0397(8) 0.0359(19) Uiso 0.5 1 d . . P A 1
C11 C 0.6933(3) 0.2817(4) 0.1490(9) 0.0510(19) Uani 0.5 1 d . . P A 1
H1 H 0.7331 0.2604 0.1120 0.076 Uiso 0.5 1 calc R U P A 1
H2 H 0.6677 0.2494 0.2021 0.076 Uiso 0.5 1 calc R U P A 1
H3 H 0.7061 0.3184 0.2094 0.076 Uiso 0.5 1 calc R U P A 1
N1 N 0.6637(3) 0.3011(3) -0.0076(8) 0.0371(18) Uiso 0.5 1 d . . P A 2
C12 C 0.5910(4) 0.3829(4) -0.0476(11) 0.034(3) Uiso 0.5 1 d . . P A 2
H6 H 0.5735 0.4256 -0.0656 0.041 Uiso 0.5 1 calc R U P A 2
C13 C 0.5576(4) 0.3270(4) -0.0506(10) 0.028(2) Uiso 0.5 1 d . . P A 2
H7 H 0.5118 0.3228 -0.0710 0.034 Uiso 0.5 1 calc R U P A 2

loop_
_atom_site_aniso_label
_atom_site_aniso_U_11
_atom_site_aniso_U_22
_atom_site_aniso_U_33
_atom_site_aniso_U_23
_atom_site_aniso_U_13
_atom_site_aniso_U_12
F0 0.0591(14) 0.0403(11) 0.0749(16) -0.0081(11) -0.0011(11) 0.0037(10)
F1 0.0526(13) 0.0550(14) 0.0877(19) 0.0011(12) 0.0203(12) 0.0070(10)
F2 0.0453(12) 0.0633(14) 0.0766(18) -0.0123(12) 0.0016(11) 0.0179(10)
F3 0.0536(13) 0.0510(13) 0.0982(19) -0.0193(13) -0.0183(13) 0.0034(10)
F4 0.0405(13) 0.0528(14) 0.118(2) 0.0025(13) 0.0007(12) -0.0096(10)
C0 0.0409(18) 0.0360(18) 0.070(3) 0.0035(18) 0.0113(18) 0.0064(16)
C1 0.0373(18) 0.0385(18) 0.067(3) -0.0028(17) 0.0039(18) 0.0119(15)
C2 0.046(2) 0.0294(17) 0.064(3) -0.0041(17) 0.0004(19) 0.0018(15)
C3 0.043(2) 0.0344(18) 0.076(3) -0.0048(18) -0.0066(19) 0.0017(15)
C8 0.0377(18) 0.0347(18) 0.076(3) 0.0029(18) -0.0058(19) 0.0019(14)
C4 0.0359(18) 0.0314(18) 0.070(3) -0.0005(17) -0.0002(18) 0.0022(14)
C5 0.0334(19) 0.0378(19) 0.092(3) 0.003(2) 0.0035(19) -0.0038(15)
C9 0.0382(19) 0.0327(18) 0.074(3) 0.0055(18) -0.0027(19) 0.0010(14)
C10 0.0329(18) 0.0359(18) 0.078(3) -0.0002(18) -0.0062(18) -0.0031(14)
C11 0.032(3) 0.054(4) 0.068(5) 0.008(4) -0.010(4) 0.013(3)

loop_
_atom_type_symbol
_atom_type_description
_atom_type_scat_dispersion_real
_atom_type_scat_dispersion_imag
_atom_type_scat_source
C C -0.0020 0.0020 'International Tables Vol C Tables 4.2.6.8 and 6.1.1.4'
H H 0.0000 0.0000 'International Tables Vol C Tables 4.2.6.8 and 6.1.1.4'
F F -0.0053 0.0127 'International Tables Vol C Tables 4.2.6.8 and 6.1.1.4'
N N -0.0031 0.0041 'International Tables Vol C Tables 4.2.6.8 and 6.1.1.4'

loop_
_geom_angle_atom_site_label_1
_geom_angle_atom_site_label_2
_geom_angle_atom_site_label_3
_geom_angle
_geom_angle_site_symmetry_1
_geom_angle_site_symmetry_3
F1 C0 C2 121.0(4) . .
F1 C0 C5 119.8(3) . .
C2 C0 C5 119.2(3) . .
F2 C1 C3 117.7(3) . .
F2 C1 C4 119.7(3) . .
C3 C1 C4 122.5(3) . .
F0 C2 C0 116.9(3) . .
F0 C2 C4 119.6(3) . .
C0 C2 C4 123.4(3) . .
F3 C3 C5 119.3(3) . .
F3 C3 C1 120.5(3) . .
C5 C3 C1 120.2(4) . .
N1 C8 C13 107.4(5) . .
N0 C8 C9 124.9(4) . .
N1 C8 C9 124.5(4) . .
C13 C8 C9 128.0(4) . .
N0 C8 C6 110.9(5) . .
C9 C8 C6 124.1(4) . .
C2 C4 C1 115.2(3) . .
C2 C4 C9 123.9(3) . .
C1 C4 C9 120.8(3) . .
F4 C5 C3 120.1(4) . .
F4 C5 C0 120.4(4) . .
C3 C5 C0 119.5(3) . .
C8 C9 C10 126.0(3) . 15_655
C8 C9 C4 117.9(3) . .
C10 C9 C4 116.0(3) 15_655 .
C12 C10 N1 109.2(5) . .
C12 C10 C9 126.8(5) . 16_665
N0 C10 C9 124.6(4) . 16_665
N1 C10 C9 124.0(4) . 16_665
N0 C10 C7 109.8(5) . .
C9 C10 C7 125.4(4) 16_665 .
C7 C6 C8 105.2(7) . .
C6 C7 C10 107.0(7) . .
C10 N0 C8 105.7(5) . .
C10 N0 C11 127.0(6) . .
C8 N0 C11 126.4(6) . .
C10 N1 C8 105.5(5) . .
C13 C12 C10 108.3(7) . .
C12 C13 C8 108.9(7) . .

loop_
_geom_bond_atom_site_label_1
_geom_bond_atom_site_label_2
_geom_bond_distance
_geom_bond_site_symmetry_2
F0 C2 1.355(4) .
F1 C0 1.344(4) .
F2 C1 1.342(4) .
F3 C3 1.352(4) .
F4 C5 1.340(4) .
C0 C2 1.370(5) .
C0 C5 1.374(6) .
C1 C3 1.366(5) .
C1 C4 1.389(5) .
C2 C4 1.377(5) .
C3 C5 1.363(6) .
C8 N0 1.387(7) .
C8 N1 1.389(7) .
C8 C13 1.400(8) .
C8 C9 1.403(5) .
C8 C6 1.511(9) .
C4 C9 1.484(4) .
C9 C10 1.416(5) 15_655
C10 C12 1.377(9) .
C10 N0 1.380(7) .
C10 N1 1.381(7) .
C10 C9 1.416(5) 16_665
C10 C7 1.511(9) .
C6 C7 1.367(11) .
N0 C11 1.398(10) .
C12 C13 1.319(12) .

loop_
_geom_torsion_atom_site_label_1
_geom_torsion_atom_site_label_2
_geom_torsion_atom_site_label_3
_geom_torsion_atom_site_label_4
_geom_torsion
_geom_torsion_site_symmetry_1
_geom_torsion_site_symmetry_4
F1 C0 C2 F0 0.4(5) . .
C5 C0 C2 F0 -178.3(3) . .
F1 C0 C2 C4 178.4(3) . .
C5 C0 C2 C4 -0.3(6) . .
F2 C1 C3 F3 2.3(5) . .
C4 C1 C3 F3 -179.4(3) . .
F2 C1 C3 C5 -177.1(4) . .
C4 C1 C3 C5 1.3(6) . .
F0 C2 C4 C1 178.9(3) . .
C0 C2 C4 C1 0.9(5) . .
F0 C2 C4 C9 1.5(5) . .
C0 C2 C4 C9 -176.5(4) . .
F2 C1 C4 C2 176.9(3) . .
C3 C1 C4 C2 -1.4(5) . .
F2 C1 C4 C9 -5.6(5) . .
C3 C1 C4 C9 176.1(3) . .
F3 C3 C5 F4 0.9(6) . .
C1 C3 C5 F4 -179.7(4) . .
F3 C3 C5 C0 -179.9(3) . .
C1 C3 C5 C0 -0.5(6) . .
F1 C0 C5 F4 0.5(6) . .
C2 C0 C5 F4 179.2(3) . .
F1 C0 C5 C3 -178.7(3) . .
C2 C0 C5 C3 0.0(6) . .
N0 C8 C9 C10 -29.5(8) . 15_655
N1 C8 C9 C10 -4.2(8) . 15_655
C13 C8 C9 C10 173.2(6) . 15_655
C6 C8 C9 C10 154.5(6) . 15_655
N0 C8 C9 C4 152.3(5) . .
N1 C8 C9 C4 177.6(5) . .
C13 C8 C9 C4 -5.0(8) . .
C6 C8 C9 C4 -23.7(7) . .
C2 C4 C9 C8 -60.7(5) . .
C1 C4 C9 C8 122.0(4) . .
C2 C4 C9 C10 120.9(4) . 15_655
C1 C4 C9 C10 -56.4(5) . 15_655
N0 C8 C6 C7 5.9(9) . .
C9 C8 C6 C7 -177.6(6) . .
C8 C6 C7 C10 1.5(9) . .
N0 C10 C7 C6 -8.5(9) . .
C9 C10 C7 C6 175.2(6) 16_665 .
C9 C10 N0 C8 -171.8(4) 16_665 .
C7 C10 N0 C8 11.9(7) . .
C9 C10 N0 C11 18.9(11) 16_665 .
C7 C10 N0 C11 -157.4(7) . .
C9 C8 N0 C10 172.5(4) . .
C6 C8 N0 C10 -11.1(8) . .
C9 C8 N0 C11 -18.2(10) . .
C6 C8 N0 C11 158.3(7) . .
C12 C10 N1 C8 -8.3(8) . .
C9 C10 N1 C8 174.7(4) 16_665 .
C13 C8 N1 C10 8.1(8) . .
C9 C8 N1 C10 -174.1(5) . .
N1 C10 C12 C13 5.3(10) . .
C9 C10 C12 C13 -177.7(6) 16_665 .
C10 C12 C13 C8 -0.1(11) . .
N1 C8 C13 C12 -5.1(10) . .
C9 C8 C13 C12 177.1(7) . .
